data_7012200
loop_
_publ_author_name
'Chen, Yan-Min'
'Wang, En-Bo'
'Lin, Bi-Zhou'
'Wang, Shu-Tao'

_publ_section_title
;
 The first polyoxoalkoxovanadium germanate anion with a novel cage-like
 structure: solvothermal synthesis and characterization
;
_journal_issue 4
_journal_name_full 'Dalton Transactions'
_journal_page_first 519
_journal_paper_doi 10.1039/b208489a
_journal_year 2003
_chemical_formula_sum 'C12 H33 Ge6 N O39 V9'
_chemical_formula_weight 1709.39
_chemical_name_systematic
; 
? 
;
_space_group_IT_number 58
_symmetry_cell_setting orthorhombic
_symmetry_space_group_name_Hall '-P 2 2n'
_symmetry_space_group_name_H-M 'P n n m'
_atom_sites_solution_hydrogens geom
_atom_sites_solution_primary direct
_atom_sites_solution_secondary difmap
_audit_creation_method SHELXL-97
_cell_angle_alpha 90.00
_cell_angle_beta 90.00
_cell_angle_gamma 90.00
_cell_formula_units_Z 4
_cell_length_a 18.5773(6)
_cell_length_b 22.7989(9)
_cell_length_c 14.5097(4)
_cell_measurement_reflns_used 63155
_cell_measurement_temperature 293(2)
_cell_measurement_theta_max 27.98
_cell_measurement_theta_min 1.67
_cell_volume 6145.5(4)
_computing_structure_refinement 'SHELXL-97 (Sheldrick, 1997)'
_computing_structure_solution 'SHELXS-97 (Sheldrick, 1990)'
_diffrn_ambient_temperature 293(2)
_diffrn_detector_area_resol_mean 10.0
_diffrn_measured_fraction_theta_full 0.973
_diffrn_measured_fraction_theta_max 0.973
_diffrn_measurement_device_type 'Rigaku R-AXIS RAPID IP'
_diffrn_measurement_method 'Oscillation scans'
_diffrn_radiation_monochromator graphite
_diffrn_radiation_source '18 kW rotate anode'
_diffrn_radiation_type MoK\a
_diffrn_radiation_wavelength 0.71073
_diffrn_reflns_av_R_equivalents 0.0340
_diffrn_reflns_av_sigmaI/netI 0.0870
_diffrn_reflns_limit_h_max 24
_diffrn_reflns_limit_h_min -24
_diffrn_reflns_limit_k_max 29
_diffrn_reflns_limit_k_min -29
_diffrn_reflns_limit_l_max 18
_diffrn_reflns_limit_l_min -18
_diffrn_reflns_number 12985
_diffrn_reflns_theta_full 27.48
_diffrn_reflns_theta_max 27.48
_diffrn_reflns_theta_min 2.10
_exptl_absorpt_coefficient_mu 4.265
_exptl_absorpt_correction_T_max 0.263
_exptl_absorpt_correction_T_min 0.158
_exptl_absorpt_correction_type multi-scan
_exptl_absorpt_process_details
;
Higashi, T. (1995). Program for Absorption Correction.
Rigaku Corporation, Tokyo, Japan.
;
_exptl_crystal_colour blue
_exptl_crystal_density_diffrn 1.848
_exptl_crystal_density_method 'not measured'
_exptl_crystal_description block
_exptl_crystal_F_000 3292
_exptl_crystal_size_max 0.412
_exptl_crystal_size_mid 0.367
_exptl_crystal_size_min 0.313
_refine_diff_density_max 0.995
_refine_diff_density_min -0.650
_refine_diff_density_rms 0.196
_refine_ls_extinction_coef 0.00130(11)
_refine_ls_extinction_expression Fc^*^=kFc[1+0.001xFc^2^\l^3^/sin(2\q)]^-1/4^
_refine_ls_extinction_method SHELXL
_refine_ls_goodness_of_fit_ref 0.985
_refine_ls_hydrogen_treatment mixed
_refine_ls_matrix_type full
_refine_ls_number_parameters 334
_refine_ls_number_reflns 7129
_refine_ls_number_restraints 3
_refine_ls_restrained_S_all 0.992
_refine_ls_R_factor_all 0.0895
_refine_ls_R_factor_gt 0.0574
_refine_ls_shift/su_max 0.011
_refine_ls_shift/su_mean 0.009
_refine_ls_structure_factor_coef Fsqd
_refine_ls_weighting_details 'calc w=1/[\s^2^(Fo^2^)+(0.0800P)^2^+0.0000P] where P=(Fo^2^+2Fc^2^)/3'
_refine_ls_weighting_scheme calc
_refine_ls_wR_factor_gt 0.1588
_refine_ls_wR_factor_ref 0.1665
_reflns_number_gt 3883
_reflns_number_total 7129
_reflns_threshold_expression >2sigma(I)
_cod_data_source_file b208489a.txt
_cod_data_source_block m054
_cod_depositor_comments
;
The following automatic conversions were performed:
'_symmetry_cell_setting' value 'Orthorhombic' changed to 'orthorhombic'
according to '/home/saulius/struct/CIF-dictionaries/cif_core.dic'
dictionary named 'cif_core.dic' version 2.4.1 from 2010-06-29.

Automatic conversion script
Id: cif_fix_enum 1527 2010-12-29 10:47:43Z saulius 
;
_cod_original_sg_symbol_H-M Pnnm
_cod_database_code 7012200

loop_
_symmetry_equiv_pos_as_xyz
'x, y, z'
'-x, -y, z'
'-x+1/2, y+1/2, -z+1/2'
'x+1/2, -y+1/2, -z+1/2'
'-x, -y, -z'
'x, y, -z'
'x-1/2, -y-1/2, z-1/2'
'-x-1/2, y-1/2, z-1/2'

loop_
_atom_site_label
_atom_site_type_symbol
_atom_site_fract_x
_atom_site_fract_y
_atom_site_fract_z
_atom_site_U_iso_or_equiv
_atom_site_adp_type
_atom_site_occupancy
_atom_site_symmetry_multiplicity
_atom_site_calc_flag
_atom_site_refinement_flags
_atom_site_disorder_assembly
_atom_site_disorder_group
Ge1 Ge 0.04277(5) 0.29037(6) 0.0000 0.0468(3) Uani 1 2 d S . .
Ge2 Ge 0.13602(7) 0.18540(6) 0.0000 0.0511(3) Uani 1 2 d S . .
Ge3 Ge 0.25682(4) 0.41660(4) 0.19577(5) 0.0517(2) Uani 1 1 d . . .
Ge4 Ge 0.35177(4) 0.31273(4) 0.19533(6) 0.0551(3) Uani 1 1 d . . .
V1 V 0.09826(6) 0.39929(6) 0.11653(8) 0.0440(3) Uani 1 1 d . . .
V2 V 0.36122(9) 0.39994(10) 0.0000 0.0541(5) Uani 1 2 d S . .
V3 V 0.28392(7) 0.19544(6) 0.11519(9) 0.0493(3) Uani 1 1 d . . .
V4 V 0.22358(10) 0.47503(9) 0.0000 0.0499(5) Uani 1 2 d S . .
V5 V 0.16880(6) 0.28355(6) 0.17599(7) 0.0405(3) Uani 1 1 d . . .
V6 V 0.41015(9) 0.27158(10) 0.0000 0.0574(6) Uani 1 2 d S . .
O1 O 0.4301(4) 0.4416(4) 0.0000 0.080(3) Uani 1 2 d S . .
O2 O 0.3897(3) 0.2171(3) 0.1074(4) 0.0643(16) Uani 1 1 d . . .
O3 O 0.1529(3) 0.4753(2) 0.1074(3) 0.0553(14) Uani 1 1 d . . .
O4 O 0.2878(3) 0.1452(3) 0.1909(4) 0.0730(17) Uani 1 1 d . . .
O5 O 0.4169(3) 0.2822(3) 0.2658(5) 0.084(2) Uani 1 1 d . . .
O6 O 0.2913(3) 0.4347(2) 0.0860(3) 0.0536(13) Uani 1 1 d . . .
O7 O 0.2454(5) 0.5422(4) 0.0000 0.076(3) Uani 1 2 d S . .
O8 O 0.4941(4) 0.2705(5) 0.0000 0.082(3) Uani 1 2 d S . .
O9 O -0.0479(4) 0.3058(4) 0.0000 0.069(3) Uani 1 2 d S . .
O10 O 0.2414(3) 0.4773(3) 0.2664(4) 0.0710(17) Uani 1 1 d . . .
O11 O 0.2785(4) 0.1470(4) 0.0000 0.057(2) Uani 1 2 d SD . .
O12 O 0.3256(3) 0.3772(2) 0.2513(4) 0.0579(14) Uani 1 1 d . . .
O13 O 0.0887(2) 0.3129(2) 0.1000(3) 0.0412(11) Uani 1 1 d . . .
O14 O 0.3827(2) 0.3344(2) 0.0868(4) 0.0549(14) Uani 1 1 d . . .
O15 O 0.2740(2) 0.2703(2) 0.1854(3) 0.0463(12) Uani 1 1 d . . .
O16 O 0.1340(3) 0.2627(3) 0.2700(3) 0.0561(14) Uani 1 1 d . . .
O17 O 0.1239(6) 0.1092(4) 0.0000 0.084(3) Uani 1 2 d SD . .
O18 O 0.0397(3) 0.4162(3) 0.1905(3) 0.0629(15) Uani 1 1 d . . .
O19 O 0.1797(2) 0.2124(2) 0.0985(3) 0.0450(12) Uani 1 1 d . . .
O20 O 0.0493(4) 0.2148(4) 0.0000 0.059(2) Uani 1 2 d S . .
O21 O 0.0398(3) 0.4066(3) 0.0000 0.0493(19) Uani 1 2 d S . .
O22 O 0.1827(2) 0.3695(2) 0.1869(3) 0.0445(12) Uani 1 1 d . . .
O23 O 0.2952(3) 0.2554(3) 0.0000 0.0255(12) Uani 1 2 d S . .
O24 O 0.1713(3) 0.3907(2) 0.0000 0.0220(11) Uani 1 2 d S . .
C1 C -0.0700(8) 0.3627(10) 0.0423(12) 0.076(6) Uani 0.50 1 d P . .
C2 C -0.0374(6) 0.4115(7) 0.0000 0.071(4) Uani 1 2 d S . .
C3 C 0.1457(5) 0.5227(4) 0.1755(6) 0.070(3) Uani 1 1 d . . .
C4 C 0.1667(6) 0.4999(5) 0.2710(6) 0.082(3) Uani 1 1 d . . .
C5 C 0.4388(9) 0.2259(8) 0.2525(12) 0.197(10) Uani 1 1 d . . .
C6 C 0.4442(5) 0.1963(6) 0.1699(7) 0.093(4) Uani 1 1 d . . .
C7 C 0.2674(16) 0.0800(8) 0.0000 0.183(11) Uani 1 2 d SD . .
C8 C 0.1856(14) 0.0723(16) 0.018(4) 0.36(2) Uiso 0.50 1 d PD . .
OW1 O 0.2418(13) 0.2497(11) 0.5000 0.122(8) Uiso 0.50 2 d SP . .
OW2 O 0.6590(13) 0.2507(12) 0.0000 0.130(9) Uiso 0.50 2 d SP . .
N3 N 0.5798(10) 0.4114(9) 0.2056(14) 0.116(7) Uiso 0.50 1 d P . .

loop_
_atom_site_aniso_label
_atom_site_aniso_U_11
_atom_site_aniso_U_22
_atom_site_aniso_U_33
_atom_site_aniso_U_23
_atom_site_aniso_U_13
_atom_site_aniso_U_12
Ge1 0.0340(5) 0.0680(9) 0.0382(5) 0.000 0.000 -0.0083(5)
Ge2 0.0662(7) 0.0425(7) 0.0447(6) 0.000 0.000 -0.0131(6)
Ge3 0.0603(5) 0.0487(5) 0.0462(4) -0.0077(4) -0.0130(3) -0.0033(4)
Ge4 0.0442(4) 0.0651(6) 0.0560(5) 0.0020(5) -0.0183(3) 0.0013(4)
V1 0.0430(6) 0.0532(9) 0.0358(6) -0.0042(6) 0.0017(5) 0.0086(6)
V2 0.0388(9) 0.0568(13) 0.0666(12) 0.000 0.000 -0.0113(9)
V3 0.0583(7) 0.0436(8) 0.0461(7) 0.0054(6) -0.0049(6) 0.0083(6)
V4 0.0602(11) 0.0392(11) 0.0502(10) 0.000 0.000 -0.0017(9)
V5 0.0442(6) 0.0466(8) 0.0307(5) 0.0029(6) -0.0012(4) -0.0007(6)
V6 0.0324(8) 0.0736(16) 0.0661(12) 0.000 0.000 0.0096(9)
O1 0.056(5) 0.094(7) 0.088(6) 0.000 0.000 -0.033(5)
O2 0.050(3) 0.077(4) 0.066(4) 0.006(3) -0.013(2) 0.021(3)
O3 0.072(3) 0.046(3) 0.048(3) -0.009(3) 0.000(2) 0.011(3)
O4 0.098(4) 0.055(4) 0.066(4) 0.016(3) -0.009(3) 0.013(3)
O5 0.070(4) 0.093(5) 0.090(5) -0.005(4) -0.045(3) 0.013(4)
O6 0.052(3) 0.052(4) 0.056(3) -0.004(3) -0.007(2) -0.010(3)
O7 0.108(7) 0.041(5) 0.077(6) 0.000 0.000 -0.020(5)
O8 0.036(4) 0.126(9) 0.086(6) 0.000 0.000 0.006(5)
O9 0.035(4) 0.110(8) 0.060(5) 0.000 0.000 -0.009(4)
O10 0.096(4) 0.060(4) 0.057(3) -0.020(3) -0.018(3) -0.001(4)
O11 0.074(5) 0.039(5) 0.060(5) 0.000 0.000 0.008(4)
O12 0.057(3) 0.061(4) 0.055(3) -0.008(3) -0.020(2) 0.000(3)
O13 0.036(2) 0.050(3) 0.037(2) 0.003(2) -0.0006(18) -0.002(2)
O14 0.039(3) 0.060(4) 0.065(3) 0.001(3) -0.012(2) -0.003(2)
O15 0.044(2) 0.053(3) 0.042(3) 0.001(2) -0.0048(19) 0.004(2)
O16 0.061(3) 0.070(4) 0.036(3) 0.008(3) 0.007(2) -0.005(3)
O17 0.132(8) 0.050(6) 0.071(6) 0.000 0.000 -0.021(6)
O18 0.065(3) 0.071(4) 0.052(3) -0.006(3) 0.009(2) 0.016(3)
O19 0.054(3) 0.043(3) 0.038(2) 0.003(2) 0.000(2) -0.004(2)
O20 0.052(4) 0.076(6) 0.049(4) 0.000 0.000 -0.021(4)
O21 0.038(3) 0.066(5) 0.044(4) 0.000 0.000 0.024(3)
O22 0.056(3) 0.043(3) 0.035(2) -0.001(2) -0.0083(19) 0.005(2)
O23 0.024(3) 0.026(3) 0.027(3) 0.000 0.000 0.003(2)
O24 0.023(2) 0.024(3) 0.019(2) 0.000 0.000 -0.001(2)
C1 0.039(8) 0.109(17) 0.078(11) 0.002(12) 0.013(7) 0.003(9)
C2 0.039(6) 0.103(12) 0.070(8) 0.000 0.000 0.018(7)
C3 0.099(7) 0.060(6) 0.052(5) -0.016(5) -0.013(4) 0.019(5)
C4 0.103(7) 0.082(8) 0.062(5) -0.027(6) -0.019(5) 0.027(6)
C5 0.217(16) 0.205(18) 0.168(14) -0.092(14) -0.142(13) 0.160(15)
C6 0.075(6) 0.132(11) 0.072(6) 0.007(7) -0.031(5) 0.040(6)
C7 0.30(3) 0.18(3) 0.064(11) 0.000 0.000 0.06(2)

loop_
_atom_type_symbol
_atom_type_description
_atom_type_scat_dispersion_real
_atom_type_scat_dispersion_imag
_atom_type_scat_source
C C 0.0033 0.0016 'International Tables Vol C Tables 4.2.6.8 and 6.1.1.4'
H H 0.0000 0.0000 'International Tables Vol C Tables 4.2.6.8 and 6.1.1.4'
N N 0.0061 0.0033 'International Tables Vol C Tables 4.2.6.8 and 6.1.1.4'
O O 0.0106 0.0060 'International Tables Vol C Tables 4.2.6.8 and 6.1.1.4'
V V 0.3005 0.5294 'International Tables Vol C Tables 4.2.6.8 and 6.1.1.4'
Ge Ge 0.1547 1.8001 'International Tables Vol C Tables 4.2.6.8 and 6.1.1.4'

loop_
_geom_angle_atom_site_label_1
_geom_angle_atom_site_label_2
_geom_angle_atom_site_label_3
_geom_angle
_geom_angle_site_symmetry_1
_geom_angle_site_symmetry_3
_geom_angle_publ_flag
O9 Ge1 O20 105.8(4) . . ?
O9 Ge1 O13 114.5(2) . . ?
O20 Ge1 O13 104.9(2) . . ?
O9 Ge1 O13 114.5(2) . 6 ?
O20 Ge1 O13 104.9(2) . 6 ?
O13 Ge1 O13 111.1(3) . 6 ?
O20 Ge2 O19 107.0(2) . . ?
O20 Ge2 O19 107.0(2) . 6 ?
O19 Ge2 O19 109.0(3) . 6 ?
O20 Ge2 O17 105.2(4) . . ?
O19 Ge2 O17 114.1(2) . . ?
O19 Ge2 O17 114.1(2) 6 . ?
O10 Ge3 O22 113.6(3) . . ?
O10 Ge3 O12 104.8(3) . . ?
O22 Ge3 O12 107.0(2) . . ?
O10 Ge3 O6 113.8(3) . . ?
O22 Ge3 O6 111.2(2) . . ?
O12 Ge3 O6 105.6(2) . . ?
O5 Ge4 O12 105.0(3) . . ?
O5 Ge4 O14 114.6(3) . . ?
O12 Ge4 O14 105.8(3) . . ?
O5 Ge4 O15 113.9(3) . . ?
O12 Ge4 O15 105.9(2) . . ?
O14 Ge4 O15 110.8(2) . . ?
O18 V1 O22 106.1(2) . . ?
O18 V1 O13 105.2(3) . . ?
O22 V1 O13 78.19(19) . . ?
O18 V1 O3 100.5(3) . . ?
O22 V1 O3 86.0(2) . . ?
O13 V1 O3 152.7(2) . . ?
O18 V1 O21 100.4(2) . . ?
O22 V1 O21 151.9(2) . . ?
O13 V1 O21 86.1(3) . . ?
O3 V1 O21 98.4(3) . . ?
O18 V1 O24 168.9(3) . . ?
O22 V1 O24 82.92(17) . . ?
O13 V1 O24 82.74(19) . . ?
O3 V1 O24 73.2(2) . . ?
O21 V1 O24 72.05(17) . . ?
O18 V1 V5 108.2(2) . . ?
O22 V1 V5 39.33(15) . . ?
O13 V1 V5 38.96(12) . . ?
O3 V1 V5 122.90(15) . . ?
O21 V1 V5 122.4(2) . . ?
O24 V1 V5 82.83(14) . . ?
O1 V2 O6 106.9(3) . . ?
O1 V2 O6 106.9(3) . 6 ?
O6 V2 O6 78.7(3) . 6 ?
O1 V2 O14 106.6(3) . 6 ?
O6 V2 O14 146.5(2) . 6 ?
O6 V2 O14 91.9(2) 6 6 ?
O1 V2 O14 106.6(3) . . ?
O6 V2 O14 91.9(2) . . ?
O6 V2 O14 146.5(2) 6 . ?
O14 V2 O14 78.3(3) 6 . ?
O1 V2 V6 109.3(4) . . ?
O6 V2 V6 125.45(17) . . ?
O6 V2 V6 125.45(17) 6 . ?
O14 V2 V6 39.22(16) 6 . ?
O14 V2 V6 39.22(16) . . ?
O1 V2 V4 109.6(4) . . ?
O6 V2 V4 39.41(15) . . ?
O6 V2 V4 39.41(15) 6 . ?
O14 V2 V4 125.65(15) 6 . ?
O14 V2 V4 125.65(15) . . ?
V6 V2 V4 141.06(8) . . ?
O4 V3 O15 105.5(3) . . ?
O4 V3 O19 105.6(3) . . ?
O15 V3 O19 78.81(19) . . ?
O4 V3 O11 100.5(3) . . ?
O15 V3 O11 153.1(2) . . ?
O19 V3 O11 87.5(3) . . ?
O4 V3 O2 99.8(3) . . ?
O15 V3 O2 84.9(2) . . ?
O19 V3 O2 152.7(2) . . ?
O11 V3 O2 97.8(3) . . ?
O4 V3 O23 169.4(3) . . ?
O15 V3 O23 82.17(18) . . ?
O19 V3 O23 82.94(19) . . ?
O11 V3 O23 73.1(2) . . ?
O2 V3 O23 73.2(2) . . ?
O4 V3 V5 107.8(2) . . ?
O15 V3 V5 39.46(13) . . ?
O19 V3 V5 39.49(14) . . ?
O11 V3 V5 124.5(2) . . ?
O2 V3 V5 122.19(18) . . ?
O23 V3 V5 82.87(13) . . ?
O7 V4 O6 106.6(3) . 6 ?
O7 V4 O6 106.6(3) . . ?
O6 V4 O6 77.4(3) 6 . ?
O7 V4 O3 99.3(3) . 6 ?
O6 V4 O3 85.9(2) 6 6 ?
O6 V4 O3 152.3(2) . 6 ?
O7 V4 O3 99.3(3) . . ?
O6 V4 O3 152.3(2) 6 . ?
O6 V4 O3 85.9(2) . . ?
O3 V4 O3 99.8(3) 6 . ?
O7 V4 O24 168.0(4) . . ?
O6 V4 O24 82.67(19) 6 . ?
O6 V4 O24 82.67(19) . . ?
O3 V4 O24 73.25(18) 6 . ?
O3 V4 O24 73.25(18) . . ?
O7 V4 V2 109.0(4) . . ?
O6 V4 V2 38.74(15) 6 . ?
O6 V4 V2 38.74(15) . . ?
O3 V4 V2 122.48(16) 6 . ?
O3 V4 V2 122.48(16) . . ?
O24 V4 V2 83.00(15) . . ?
O16 V5 O13 106.0(2) . . ?
O16 V5 O15 107.3(2) . . ?
O13 V5 O15 146.68(19) . . ?
O16 V5 O19 106.6(3) . . ?
O13 V5 O19 92.1(2) . . ?
O15 V5 O19 79.3(2) . . ?
O16 V5 O22 106.3(3) . . ?
O13 V5 O22 78.88(19) . . ?
O15 V5 O22 91.0(2) . . ?
O19 V5 O22 147.13(19) . . ?
O16 V5 V3 109.7(2) . . ?
O13 V5 V3 126.09(14) . . ?
O15 V5 V3 39.81(15) . . ?
O19 V5 V3 39.62(14) . . ?
O22 V5 V3 125.47(14) . . ?
O16 V5 V1 109.0(2) . . ?
O13 V5 V1 39.47(14) . . ?
O15 V5 V1 124.84(16) . . ?
O19 V5 V1 125.93(14) . . ?
O22 V5 V1 39.50(13) . . ?
V3 V5 V1 141.31(5) . . ?
O8 V6 O14 105.7(3) . . ?
O8 V6 O14 105.7(3) . 6 ?
O14 V6 O14 79.3(3) . 6 ?
O8 V6 O2 100.3(3) . 6 ?
O14 V6 O2 152.3(2) . 6 ?
O14 V6 O2 84.6(2) 6 6 ?
O8 V6 O2 100.3(3) . . ?
O14 V6 O2 84.6(2) . . ?
O14 V6 O2 152.3(2) 6 . ?
O2 V6 O2 100.3(4) 6 . ?
O8 V6 O23 169.3(4) . . ?
O14 V6 O23 82.46(18) . . ?
O14 V6 O23 82.46(18) 6 . ?
O2 V6 O23 73.19(17) 6 . ?
O2 V6 O23 73.19(17) . . ?
O8 V6 V2 108.2(4) . . ?
O14 V6 V2 39.70(16) . . ?
O14 V6 V2 39.70(16) 6 . ?
O2 V6 V2 121.96(17) 6 . ?
O2 V6 V2 121.96(17) . . ?
O23 V6 V2 82.55(16) . . ?
C6 O2 V3 124.5(6) . . ?
C6 O2 V6 123.6(6) . . ?
V3 O2 V6 111.9(2) . . ?
C3 O3 V1 122.9(5) . . ?
C3 O3 V4 125.0(5) . . ?
V1 O3 V4 111.9(2) . . ?
C5 O5 Ge4 120.4(6) . . ?
Ge3 O6 V2 135.9(3) . . ?
Ge3 O6 V4 116.3(3) . . ?
V2 O6 V4 101.8(2) . . ?
C1 O9 C1 48.5(15) . 6 ?
C1 O9 Ge1 116.6(8) . . ?
C1 O9 Ge1 116.6(8) 6 . ?
C4 O10 Ge3 117.1(5) . . ?
C7 O11 V3 123.5(2) . . ?
C7 O11 V3 123.5(2) . 6 ?
V3 O11 V3 112.9(4) . 6 ?
Ge4 O12 Ge3 114.8(3) . . ?
Ge1 O13 V5 136.8(3) . . ?
Ge1 O13 V1 115.6(2) . . ?
V5 O13 V1 101.6(2) . . ?
Ge4 O14 V6 117.1(3) . . ?
Ge4 O14 V2 135.7(3) . . ?
V6 O14 V2 101.1(2) . . ?
Ge4 O15 V5 137.5(3) . . ?
Ge4 O15 V3 116.1(2) . . ?
V5 O15 V3 100.7(2) . . ?
C8 O17 C8 20(5) 6 . ?
C8 O17 Ge2 118.4(18) 6 . ?
C8 O17 Ge2 118.4(18) . . ?
Ge2 O19 V5 134.6(3) . . ?
Ge2 O19 V3 118.7(3) . . ?
V5 O19 V3 100.9(2) . . ?
Ge1 O20 Ge2 116.6(4) . . ?
C2 O21 V1 122.91(15) . 6 ?
C2 O21 V1 122.91(15) . . ?
V1 O21 V1 114.0(3) 6 . ?
Ge3 O22 V1 116.6(3) . . ?
Ge3 O22 V5 135.6(3) . . ?
V1 O22 V5 101.2(2) . . ?
V3 O23 V3 100.8(2) 6 . ?
V3 O23 V6 101.66(17) 6 . ?
V3 O23 V6 101.66(17) . . ?
V4 O24 V1 101.60(19) . . ?
V4 O24 V1 101.60(19) . 6 ?
V1 O24 V1 101.9(2) . 6 ?
C1 C1 C2 64.2(8) 6 . ?
C1 C1 O9 65.8(7) 6 . ?
C2 C1 O9 112.9(12) . . ?
C1 C2 C1 51.7(16) 6 . ?
C1 C2 O21 111.6(11) 6 . ?
C1 C2 O21 111.6(11) . . ?
O3 C3 C4 109.5(7) . . ?
O10 C4 C3 108.4(8) . . ?
C6 C5 O5 127.3(14) . . ?
C5 C6 O2 109.6(9) . . ?
O11 C7 C8 104(2) . . ?
O11 C7 C8 104(2) . 6 ?
C8 C7 C8 19(4) . 6 ?
C8 C8 O17 80(2) 6 . ?
C8 C8 C7 81(2) 6 . ?
O17 C8 C7 133(3) . . ?

loop_
_geom_bond_atom_site_label_1
_geom_bond_atom_site_label_2
_geom_bond_distance
_geom_bond_site_symmetry_2
_geom_bond_publ_flag
Ge1 O9 1.720(7) . ?
Ge1 O20 1.726(9) . ?
Ge1 O13 1.759(4) . ?
Ge1 O13 1.759(4) 6 ?
Ge2 O20 1.746(8) . ?
Ge2 O19 1.754(5) . ?
Ge2 O19 1.754(5) 6 ?
Ge2 O17 1.751(9) . ?
Ge3 O10 1.746(6) . ?
Ge3 O22 1.751(5) . ?
Ge3 O12 1.758(5) . ?
Ge3 O6 1.765(5) . ?
Ge4 O5 1.731(6) . ?
Ge4 O12 1.747(6) . ?
Ge4 O14 1.747(5) . ?
Ge4 O15 1.745(5) . ?
V1 O18 1.576(5) . ?
V1 O22 1.991(4) . ?
V1 O13 1.992(5) . ?
V1 O3 2.012(6) . ?
V1 O21 2.016(3) . ?
V1 O24 2.177(3) . ?
V1 V5 3.0699(18) . ?
V2 O1 1.594(8) . ?
V2 O6 1.968(5) . ?
V2 O6 1.968(5) 6 ?
V2 O14 1.995(6) 6 ?
V2 O14 1.995(6) . ?
V2 V6 3.064(3) . ?
V2 V4 3.077(3) . ?
V3 O4 1.588(6) . ?
V3 O15 1.997(5) . ?
V3 O19 1.990(5) . ?
V3 O11 2.005(5) . ?
V3 O2 2.028(5) . ?
V3 O23 2.169(4) . ?
V3 V5 3.0639(18) . ?
V4 O7 1.584(8) . ?
V4 O6 1.996(5) 6 ?
V4 O6 1.996(5) . ?
V4 O3 2.038(5) 6 ?
V4 O3 2.038(5) . ?
V4 O24 2.153(6) . ?
V5 O16 1.582(5) . ?
V5 O13 1.970(4) . ?
V5 O15 1.982(4) . ?
V5 O19 1.984(5) . ?
V5 O22 1.983(5) . ?
V6 O8 1.559(7) . ?
V6 O14 1.974(6) . ?
V6 O14 1.974(6) 6 ?
V6 O2 2.029(6) 6 ?
V6 O2 2.029(6) . ?
V6 O23 2.168(5) . ?
O2 C6 1.440(9) . ?
O3 C3 1.472(10) . ?
O5 C5 1.359(15) . ?
O9 C1 1.49(2) . ?
O9 C1 1.49(2) 6 ?
O10 C4 1.482(11) . ?
O11 C7 1.543(17) . ?
O11 V3 2.005(5) 6 ?
O17 C8 1.446(19) 6 ?
O17 C8 1.446(19) . ?
O21 C2 1.439(11) . ?
O21 V1 2.016(3) 6 ?
O23 V3 2.169(4) 6 ?
O24 V1 2.177(3) 6 ?
C1 C1 1.23(4) 6 ?
C1 C2 1.41(2) . ?
C2 C1 1.41(2) 6 ?
C3 C4 1.531(12) . ?
C5 C6 1.380(17) . ?
C7 C8 1.549(19) . ?
C7 C8 1.549(19) 6 ?
C8 C8 0.51(11) 6 ?
OW1 OW2 1.54(3) 7_566 ?
OW2 OW1 1.54(3) 7_665 ?
